data_7249579
loop_
_publ_author_name
'Coloma, Isabel'
'Herrero, Santiago'
'Cortijo, Miguel'

_publ_section_title
;
 Intrinsically chiral paddlewheel diruthenium complexes
;
_journal_issue 47
_journal_name_full CrystEngComm
_journal_page_first 6739
_journal_page_last 6747
_journal_paper_doi 10.1039/D4CE01040J
_journal_volume 26
_journal_year 2024
_chemical_formula_moiety 'C34 H32 Cl N6 O2 Ru2, C4 H10 O'
_chemical_formula_sum 'C38 H42 Cl N6 O3 Ru2'
_chemical_formula_weight 868.36
_space_group_crystal_system monoclinic
_space_group_IT_number 14
_space_group_name_Hall '-P 2yn'
_space_group_name_H-M_alt 'P 1 21/n 1'
_atom_sites_solution_hydrogens mixed
_atom_sites_solution_primary dual
_audit_creation_date 2023-11-27
_audit_creation_method
;
Olex2 1.2
(compiled 2018.05.29 svn.r3508 for OlexSys, GUI svn.r5506)
;
_audit_update_record
;
2024-09-16 deposited with the CCDC.	2024-11-13 downloaded from the CCDC.
;
_cell_angle_alpha 90
_cell_angle_beta 100.814(2)
_cell_angle_gamma 90
_cell_formula_units_Z 4
_cell_length_a 12.6609(6)
_cell_length_b 12.1468(6)
_cell_length_c 24.3520(12)
_cell_measurement_reflns_used 9543
_cell_measurement_temperature 100(2)
_cell_measurement_theta_max 68.33
_cell_measurement_theta_min 5.09
_cell_volume 3678.6(3)
_computing_cell_refinement 'SAINT V8.40B (?, 2016)'
_computing_data_reduction 'SAINT V8.40B (?, 2016)'
_computing_molecular_graphics 'Olex2 (Dolomanov et al., 2009)'
_computing_publication_material 'Olex2 (Dolomanov et al., 2009)'
_computing_structure_refinement 'ShelXL (Sheldrick, 2015)'
_computing_structure_solution 'ShelXT (Sheldrick, 2015)'
_diffrn_ambient_temperature 100.0
_diffrn_measured_fraction_theta_full 0.998
_diffrn_measured_fraction_theta_max 0.998
_diffrn_measurement_device_type 'Bruker APEX-II CCD'
_diffrn_measurement_method '\f and \w scans'
_diffrn_radiation_type CuK\a
_diffrn_radiation_wavelength 1.54178
_diffrn_reflns_av_R_equivalents 0.0634
_diffrn_reflns_av_unetI/netI 0.0222
_diffrn_reflns_Laue_measured_fraction_full 0.998
_diffrn_reflns_Laue_measured_fraction_max 0.998
_diffrn_reflns_limit_h_max 15
_diffrn_reflns_limit_h_min -15
_diffrn_reflns_limit_k_max 14
_diffrn_reflns_limit_k_min -14
_diffrn_reflns_limit_l_max 29
_diffrn_reflns_limit_l_min -29
_diffrn_reflns_number 115688
_diffrn_reflns_point_group_measured_fraction_full 0.998
_diffrn_reflns_point_group_measured_fraction_max 0.998
_diffrn_reflns_theta_full 67.679
_diffrn_reflns_theta_max 68.245
_diffrn_reflns_theta_min 3.685
_diffrn_standards_number 0
_exptl_absorpt_coefficient_mu 7.681
_exptl_absorpt_correction_T_max 0.7531
_exptl_absorpt_correction_T_min 0.3849
_exptl_absorpt_correction_type multi-scan
_exptl_absorpt_process_details
'SADABS-2016/2 (Bruker,2016/2) was used for absorption correction. wR2(int) was 0.1693 before and 0.0913 after correction. The Ratio of minimum to maximum transmission is 0.5111. The \l/2 correction factor is Not present.'
_exptl_crystal_density_diffrn 1.568
_exptl_crystal_description prism
_exptl_crystal_F_000 1764
_exptl_crystal_size_max 0.284
_exptl_crystal_size_mid 0.045
_exptl_crystal_size_min 0.016
_refine_diff_density_max 0.665
_refine_diff_density_min -0.896
_refine_diff_density_rms 0.109
_refine_ls_extinction_method none
_refine_ls_goodness_of_fit_ref 1.070
_refine_ls_hydrogen_treatment mixed
_refine_ls_matrix_type full
_refine_ls_number_parameters 459
_refine_ls_number_reflns 6738
_refine_ls_number_restraints 0
_refine_ls_restrained_S_all 1.070
_refine_ls_R_factor_all 0.0272
_refine_ls_R_factor_gt 0.0264
_refine_ls_shift/su_max 0.003
_refine_ls_shift/su_mean 0.000
_refine_ls_structure_factor_coef Fsqd
_refine_ls_weighting_details 'w=1/[\s^2^(Fo^2^)+(0.0456P)^2^+4.0203P] where P=(Fo^2^+2Fc^2^)/3'
_refine_ls_weighting_scheme calc
_refine_ls_wR_factor_gt 0.0749
_refine_ls_wR_factor_ref 0.0756
_reflns_Friedel_coverage 0.000
_reflns_number_gt 6509
_reflns_number_total 6738
_reflns_threshold_expression 'I > 2\s(I)'
_cod_data_source_file d4ce01040j2.cif
_cod_data_source_block ic181b_0m
_cod_depositor_comments 'Adding full bibliography for 7249576--7249579.cif.'
_cod_database_code 7249579
_shelx_shelxl_version_number 2018/1
_shelx_space_group_comment
;
The symmetry employed for this shelxl refinement is uniquely defined
by the following loop, which should always be used as a source of
symmetry information in preference to the above space-group names.
They are only intended as comments.
;
_shelx_estimated_absorpt_t_max 0.887
_shelx_estimated_absorpt_t_min 0.219
_olex2_refinement_description
;
1. Fixed Uiso
 At 1.2 times of:
  All C(H) groups, All C(H,H) groups
 At 1.5 times of:
  All C(H,H,H) groups
2.a Secondary CH2 refined with riding coordinates:
 C37(H37a,H37b), C36(H36a,H36b)
2.b Aromatic/amide H refined with riding coordinates:
 C22(H22), C32(H32), C31(H31), C9(H9), C13(H13), C6(H6), C5(H5), C30(H30),
 C28(H28), C11(H11), C27(H27), C4(H4), C34(H34), C15(H15), C26(H26), C24(H24),
 C14(H14), C33(H33), C25(H25), C21(H21), C17(H17), C12(H12), C20(H20), C19(H19),
  C18(H18)
2.c Idealised Me refined as rotating group:
 C2(H2a,H2b,H2c), C8(H8a,H8b,H8c), C38(H38a,H38b,H38c), C35(H35a,H35b,H35c)
;
_olex2_submission_special_instructions 'No special instructions were received'

loop_
_space_group_symop_operation_xyz
'x, y, z'
'-x+1/2, y+1/2, -z+1/2'
'-x, -y, -z'
'x-1/2, -y-1/2, z-1/2'

loop_
_atom_site_label
_atom_site_type_symbol
_atom_site_fract_x
_atom_site_fract_y
_atom_site_fract_z
_atom_site_U_iso_or_equiv
_atom_site_adp_type
_atom_site_occupancy
_atom_site_site_symmetry_order
_atom_site_calc_flag
_atom_site_refinement_flags_posn
_atom_site_refinement_flags_adp
_atom_site_refinement_flags_occupancy
_atom_site_disorder_assembly
_atom_site_disorder_group
Ru1 Ru 0.81244(2) 0.34011(2) 0.52000(2) 0.00966(7) Uani 1 1 d . . . . .
Ru2 Ru 0.78252(2) 0.20226(2) 0.58046(2) 0.01010(7) Uani 1 1 d . . . . .
Cl1 Cl 0.84676(4) 0.47204(4) 0.45107(2) 0.01426(12) Uani 1 1 d . . . . .
O2 O 0.82476(13) 0.08391(13) 0.52766(7) 0.0141(3) Uani 1 1 d . . . . .
O1 O 0.84052(13) 0.21501(13) 0.46489(7) 0.0141(3) Uani 1 1 d . . . . .
N3 N 0.78403(15) 0.45465(16) 0.57681(8) 0.0121(4) Uani 1 1 d . . . . .
N6 N 0.62500(16) 0.19221(15) 0.54007(9) 0.0133(4) Uani 1 1 d . . . . .
N1 N 0.96953(16) 0.33452(16) 0.55521(9) 0.0132(4) Uani 1 1 d . . . . .
N2 N 0.94303(16) 0.20023(15) 0.61815(8) 0.0134(4) Uani 1 1 d . . . . .
N5 N 0.65076(16) 0.33519(15) 0.48129(8) 0.0141(4) Uani 1 1 d . . . . .
N4 N 0.74671(16) 0.31586(16) 0.63543(8) 0.0134(4) Uani 1 1 d . . . . .
C29 C 0.55003(18) 0.12090(19) 0.55809(10) 0.0137(4) Uani 1 1 d . . . . .
C3 C 1.01280(18) 0.26751(18) 0.59669(9) 0.0125(4) Uani 1 1 d . . . . .
C10 C 0.79385(18) 0.57140(19) 0.57042(9) 0.0131(4) Uani 1 1 d . . . . .
O3 O 0.37992(19) 0.11283(18) 0.78082(10) 0.0414(5) Uani 1 1 d . . . . .
C16 C 0.72296(19) 0.28927(18) 0.68890(10) 0.0144(5) Uani 1 1 d . . . . .
C22 C 0.58932(18) 0.25936(18) 0.49741(10) 0.0133(4) Uani 1 1 d . . . . .
H22 H 0.517188 0.252158 0.478046 0.016 Uiso 1 1 calc R . . . .
C32 C 0.4087(2) -0.0184(2) 0.60028(11) 0.0227(5) Uani 1 1 d . . . . .
H32 H 0.360658 -0.065867 0.614565 0.027 Uiso 1 1 calc R . . . .
C31 C 0.3740(2) 0.0834(2) 0.57816(11) 0.0211(5) Uani 1 1 d . . . . .
H31 H 0.301711 0.105599 0.577071 0.025 Uiso 1 1 calc R . . . .
C9 C 0.75653(18) 0.42180(18) 0.62401(10) 0.0132(4) Uani 1 1 d . . . . .
H9 H 0.743493 0.475373 0.650366 0.016 Uiso 1 1 calc R . . . .
C13 C 0.8163(2) 0.79768(19) 0.55688(10) 0.0201(5) Uani 1 1 d . . . . .
H13 H 0.823532 0.874641 0.551695 0.024 Uiso 1 1 calc R . . . .
C7 C 0.9828(2) 0.12601(19) 0.65925(10) 0.0154(5) Uani 1 1 d . . . . .
C6 C 1.0902(2) 0.11936(19) 0.68135(10) 0.0176(5) Uani 1 1 d . . . . .
H6 H 1.115739 0.068431 0.710422 0.021 Uiso 1 1 calc R . . . .
C23 C 0.60235(17) 0.39471(19) 0.43190(10) 0.0138(4) Uani 1 1 d . . . . .
C5 C 1.16274(19) 0.1892(2) 0.66041(10) 0.0178(5) Uani 1 1 d . . . . .
H5 H 1.237502 0.185771 0.675534 0.021 Uiso 1 1 calc R . . . .
C1 C 0.84726(18) 0.11610(19) 0.48136(10) 0.0139(4) Uani 1 1 d . . . . .
C30 C 0.44413(19) 0.15293(19) 0.55767(10) 0.0159(5) Uani 1 1 d . . . . .
H30 H 0.419901 0.223019 0.543199 0.019 Uiso 1 1 calc R . . . .
C28 C 0.5757(2) 0.5049(2) 0.43505(11) 0.0215(5) Uani 1 1 d . . . . .
H28 H 0.592535 0.542578 0.469770 0.026 Uiso 1 1 calc R . . . .
C11 C 0.8928(2) 0.6153(2) 0.56522(11) 0.0190(5) Uani 1 1 d . . . . .
H11 H 0.952972 0.568114 0.566252 0.023 Uiso 1 1 calc R . . . .
C27 C 0.5245(2) 0.5601(2) 0.38776(11) 0.0243(5) Uani 1 1 d . . . . .
H27 H 0.505603 0.635386 0.390339 0.029 Uiso 1 1 calc R . . . .
C4 C 1.12515(19) 0.26153(19) 0.61843(10) 0.0163(5) Uani 1 1 d . . . . .
H4 H 1.173727 0.307697 0.603775 0.020 Uiso 1 1 calc R . . . .
C34 C 0.58446(19) 0.01813(19) 0.57990(10) 0.0173(5) Uani 1 1 d . . . . .
H34 H 0.656165 -0.005143 0.580094 0.021 Uiso 1 1 calc R . . . .
C15 C 0.70605(19) 0.64049(19) 0.56975(10) 0.0155(5) Uani 1 1 d . . . . .
H15 H 0.638529 0.610936 0.573915 0.019 Uiso 1 1 calc R . . . .
C26 C 0.5007(2) 0.5066(2) 0.33679(11) 0.0231(5) Uani 1 1 d . . . . .
H26 H 0.465917 0.544962 0.304394 0.028 Uiso 1 1 calc R . . . .
C24 C 0.5794(2) 0.3413(2) 0.38070(11) 0.0201(5) Uani 1 1 d . . . . .
H24 H 0.598992 0.266323 0.377976 0.024 Uiso 1 1 calc R . . . .
C14 C 0.7179(2) 0.75314(19) 0.56295(10) 0.0179(5) Uani 1 1 d . . . . .
H14 H 0.657959 0.800407 0.562427 0.021 Uiso 1 1 calc R . . . .
C33 C 0.5142(2) -0.0503(2) 0.60134(11) 0.0215(5) Uani 1 1 d . . . . .
H33 H 0.538688 -0.119593 0.616864 0.026 Uiso 1 1 calc R . . . .
C2 C 0.88783(19) 0.03248(19) 0.44488(10) 0.0176(5) Uani 1 1 d . . . . .
H2A H 0.963717 0.047004 0.444206 0.026 Uiso 1 1 calc GR . . . .
H2B H 0.845806 0.037327 0.406827 0.026 Uiso 1 1 calc GR . . . .
H2C H 0.880450 -0.041467 0.459814 0.026 Uiso 1 1 calc GR . . . .
C25 C 0.5279(2) 0.3972(2) 0.33337(11) 0.0244(5) Uani 1 1 d . . . . .
H25 H 0.511408 0.359818 0.298537 0.029 Uiso 1 1 calc R . . . .
C8 C 0.9013(2) 0.0517(2) 0.67760(11) 0.0202(5) Uani 1 1 d . . . . .
H8A H 0.851246 0.095767 0.694683 0.030 Uiso 1 1 calc GR . . . .
H8B H 0.938065 -0.001412 0.704960 0.030 Uiso 1 1 calc GR . . . .
H8C H 0.861421 0.012209 0.645133 0.030 Uiso 1 1 calc GR . . . .
C21 C 0.6421(2) 0.2135(2) 0.69256(11) 0.0212(5) Uani 1 1 d . . . . .
H21 H 0.604493 0.178849 0.659660 0.025 Uiso 1 1 calc R . . . .
C17 C 0.7775(2) 0.3391(2) 0.73738(11) 0.0237(6) Uani 1 1 d . . . . .
H17 H 0.833107 0.390653 0.735498 0.028 Uiso 1 1 calc R . . . .
C12 C 0.9039(2) 0.7279(2) 0.55851(11) 0.0214(5) Uani 1 1 d . . . . .
H12 H 0.971808 0.757530 0.555024 0.026 Uiso 1 1 calc R . . . .
C20 C 0.6161(2) 0.1884(2) 0.74388(11) 0.0248(6) Uani 1 1 d . . . . .
H20 H 0.560547 0.136776 0.745870 0.030 Uiso 1 1 calc R . . . .
C19 C 0.6700(2) 0.2376(2) 0.79216(11) 0.0261(6) Uani 1 1 d . . . . .
H19 H 0.652310 0.219711 0.827317 0.031 Uiso 1 1 calc R . . . .
C18 C 0.7504(2) 0.3134(3) 0.78876(12) 0.0287(6) Uani 1 1 d . . . . .
H18 H 0.787291 0.348224 0.821768 0.034 Uiso 1 1 calc R . . . .
C37 C 0.3681(4) 0.0039(3) 0.79444(15) 0.0510(9) Uani 1 1 d . . . . .
H37A H 0.290881 -0.015748 0.785507 0.061 Uiso 1 1 calc R . . . .
H37B H 0.392822 -0.005680 0.835200 0.061 Uiso 1 1 calc R . . . .
C36 C 0.3348(4) 0.1904(3) 0.81230(16) 0.0510(10) Uani 1 1 d . . . . .
H36A H 0.361265 0.176661 0.852606 0.061 Uiso 1 1 calc R . . . .
H36B H 0.255609 0.182005 0.804772 0.061 Uiso 1 1 calc R . . . .
C38 C 0.4277(5) -0.0704(3) 0.7651(3) 0.090(2) Uani 1 1 d . . . . .
H38A H 0.415531 -0.050528 0.725399 0.135 Uiso 1 1 calc GR . . . .
H38B H 0.403251 -0.146076 0.769011 0.135 Uiso 1 1 calc GR . . . .
H38C H 0.504551 -0.064934 0.780991 0.135 Uiso 1 1 calc GR . . . .
C35 C 0.3625(5) 0.3030(3) 0.7986(2) 0.0662(13) Uani 1 1 d . . . . .
H35A H 0.345815 0.313384 0.758015 0.099 Uiso 1 1 calc GR . . . .
H35B H 0.439463 0.315542 0.812210 0.099 Uiso 1 1 calc GR . . . .
H35C H 0.320842 0.355456 0.816535 0.099 Uiso 1 1 calc GR . . . .
H1 H 1.017(3) 0.376(3) 0.5438(13) 0.024(8) Uiso 1 1 d . . . . .

loop_
_atom_site_aniso_label
_atom_site_aniso_U_11
_atom_site_aniso_U_22
_atom_site_aniso_U_33
_atom_site_aniso_U_23
_atom_site_aniso_U_13
_atom_site_aniso_U_12
Ru1 0.01318(10) 0.00640(11) 0.01021(10) 0.00076(6) 0.00426(7) -0.00061(6)
Ru2 0.01386(10) 0.00663(10) 0.01057(10) 0.00095(6) 0.00426(7) -0.00070(6)
Cl1 0.0174(2) 0.0116(2) 0.0148(3) 0.00334(19) 0.0054(2) -0.00201(19)
O2 0.0184(8) 0.0106(8) 0.0138(8) -0.0002(6) 0.0040(6) -0.0018(6)
O1 0.0197(8) 0.0103(8) 0.0130(8) 0.0000(6) 0.0048(6) -0.0008(6)
N3 0.0163(9) 0.0076(9) 0.0134(10) 0.0008(7) 0.0053(8) -0.0003(7)
N6 0.0154(9) 0.0092(9) 0.0158(10) 0.0000(7) 0.0037(8) -0.0022(7)
N1 0.0152(9) 0.0102(9) 0.0148(10) 0.0004(7) 0.0042(8) -0.0011(7)
N2 0.0177(10) 0.0104(10) 0.0124(10) -0.0010(7) 0.0038(8) -0.0001(7)
N5 0.0170(10) 0.0113(10) 0.0143(10) 0.0012(7) 0.0038(8) -0.0016(7)
N4 0.0182(10) 0.0119(9) 0.0114(10) 0.0015(7) 0.0061(8) -0.0005(8)
C29 0.0175(11) 0.0110(11) 0.0132(11) -0.0030(9) 0.0041(9) -0.0044(9)
C3 0.0171(11) 0.0076(10) 0.0138(11) -0.0024(8) 0.0053(9) 0.0001(8)
C10 0.0206(11) 0.0106(11) 0.0091(10) -0.0017(8) 0.0051(8) -0.0004(9)
O3 0.0528(14) 0.0303(11) 0.0485(14) 0.0121(10) 0.0284(11) 0.0077(10)
C16 0.0196(11) 0.0109(11) 0.0142(11) 0.0008(8) 0.0065(9) 0.0036(9)
C22 0.0138(10) 0.0110(11) 0.0156(11) -0.0011(9) 0.0041(9) -0.0007(8)
C32 0.0220(12) 0.0185(12) 0.0296(14) 0.0041(10) 0.0102(11) -0.0060(10)
C31 0.0175(11) 0.0207(12) 0.0267(13) 0.0004(10) 0.0078(10) -0.0016(10)
C9 0.0157(10) 0.0092(10) 0.0156(11) -0.0018(9) 0.0048(9) 0.0005(8)
C13 0.0351(14) 0.0096(11) 0.0167(12) -0.0008(9) 0.0082(10) -0.0041(10)
C7 0.0243(12) 0.0103(11) 0.0122(11) -0.0010(9) 0.0048(9) 0.0019(9)
C6 0.0250(12) 0.0138(11) 0.0138(11) 0.0011(9) 0.0030(9) 0.0036(9)
C23 0.0126(10) 0.0138(11) 0.0154(11) 0.0022(9) 0.0037(9) -0.0011(8)
C5 0.0174(11) 0.0174(11) 0.0175(12) -0.0036(9) 0.0008(9) 0.0027(9)
C1 0.0153(10) 0.0121(11) 0.0142(11) -0.0029(9) 0.0025(9) -0.0031(8)
C30 0.0206(12) 0.0114(11) 0.0155(11) 0.0005(9) 0.0032(9) 0.0001(9)
C28 0.0295(13) 0.0164(12) 0.0171(12) -0.0043(10) 0.0001(10) 0.0024(10)
C11 0.0218(12) 0.0137(11) 0.0237(13) -0.0038(9) 0.0099(10) 0.0005(9)
C27 0.0323(14) 0.0131(12) 0.0257(14) 0.0012(10) 0.0012(11) 0.0036(10)
C4 0.0176(11) 0.0137(11) 0.0185(12) -0.0031(9) 0.0058(9) -0.0006(9)
C34 0.0172(11) 0.0128(11) 0.0224(12) 0.0000(9) 0.0050(9) -0.0008(9)
C15 0.0185(11) 0.0132(11) 0.0155(11) -0.0018(9) 0.0055(9) -0.0011(9)
C26 0.0287(13) 0.0216(13) 0.0178(12) 0.0064(10) 0.0019(10) 0.0027(10)
C24 0.0303(13) 0.0128(12) 0.0182(13) -0.0009(9) 0.0066(10) 0.0021(10)
C14 0.0260(12) 0.0120(11) 0.0150(11) -0.0020(9) 0.0027(9) 0.0032(9)
C33 0.0245(12) 0.0135(12) 0.0271(14) 0.0033(10) 0.0068(10) -0.0017(10)
C2 0.0217(12) 0.0134(11) 0.0189(12) -0.0031(9) 0.0072(9) -0.0015(9)
C25 0.0346(14) 0.0236(13) 0.0147(12) -0.0016(10) 0.0040(10) 0.0028(11)
C8 0.0235(12) 0.0177(12) 0.0196(12) 0.0057(10) 0.0042(10) -0.0016(10)
C21 0.0317(14) 0.0161(12) 0.0169(12) -0.0010(9) 0.0072(10) -0.0070(10)
C17 0.0257(13) 0.0265(14) 0.0191(13) 0.0015(10) 0.0045(10) -0.0075(10)
C12 0.0281(13) 0.0133(11) 0.0269(13) -0.0052(10) 0.0157(11) -0.0076(10)
C20 0.0323(14) 0.0234(13) 0.0211(13) 0.0020(10) 0.0114(11) -0.0084(11)
C19 0.0342(14) 0.0314(14) 0.0151(12) 0.0040(11) 0.0108(11) -0.0005(12)
C18 0.0351(15) 0.0356(15) 0.0142(13) -0.0024(11) 0.0012(11) -0.0076(12)
C37 0.088(3) 0.0329(18) 0.0355(18) 0.0047(14) 0.0198(18) -0.0116(18)
C36 0.085(3) 0.0378(19) 0.0354(19) -0.0063(15) 0.0235(19) -0.0075(18)
C38 0.113(4) 0.034(2) 0.155(5) 0.031(3) 0.107(4) 0.019(2)
C35 0.105(4) 0.040(2) 0.057(3) 0.0043(18) 0.023(3) 0.016(2)

loop_
_atom_type_symbol
_atom_type_description
_atom_type_scat_dispersion_real
_atom_type_scat_dispersion_imag
_atom_type_scat_source
C C 0.0181 0.0091 'International Tables Vol C Tables 4.2.6.8 and 6.1.1.4'
H H 0.0000 0.0000 'International Tables Vol C Tables 4.2.6.8 and 6.1.1.4'
Cl Cl 0.3639 0.7018 'International Tables Vol C Tables 4.2.6.8 and 6.1.1.4'
N N 0.0311 0.0180 'International Tables Vol C Tables 4.2.6.8 and 6.1.1.4'
O O 0.0492 0.0322 'International Tables Vol C Tables 4.2.6.8 and 6.1.1.4'
Ru Ru 0.0552 3.2960 'International Tables Vol C Tables 4.2.6.8 and 6.1.1.4'

loop_
_geom_angle_atom_site_label_1
_geom_angle_atom_site_label_2
_geom_angle_atom_site_label_3
_geom_angle
_geom_angle_site_symmetry_1
_geom_angle_site_symmetry_3
_geom_angle_publ_flag
Ru2 Ru1 Cl1 174.979(15) . . ?
O1 Ru1 Ru2 87.16(4) . . ?
O1 Ru1 Cl1 87.82(5) . . ?
N3 Ru1 Ru2 89.50(5) . . ?
N3 Ru1 Cl1 95.53(6) . . ?
N3 Ru1 O1 176.65(7) . . ?
N3 Ru1 N5 92.46(8) . . ?
N1 Ru1 Ru2 88.34(6) . . ?
N1 Ru1 Cl1 91.50(6) . . ?
N1 Ru1 O1 88.61(7) . . ?
N1 Ru1 N3 91.14(8) . . ?
N1 Ru1 N5 176.09(8) . . ?
N5 Ru1 Ru2 90.16(5) . . ?
N5 Ru1 Cl1 89.67(6) . . ?
N5 Ru1 O1 87.71(7) . . ?
O2 Ru2 Ru1 90.87(5) . . ?
O2 Ru2 N2 85.43(7) . . ?
N6 Ru2 Ru1 89.91(5) . . ?
N6 Ru2 O2 90.12(7) . . ?
N6 Ru2 N2 175.34(7) . . ?
N2 Ru2 Ru1 91.52(5) . . ?
N4 Ru2 Ru1 90.64(6) . . ?
N4 Ru2 O2 177.20(7) . . ?
N4 Ru2 N6 92.24(8) . . ?
N4 Ru2 N2 92.17(8) . . ?
C1 O2 Ru2 117.65(14) . . ?
C1 O1 Ru1 119.60(15) . . ?
C10 N3 Ru1 124.78(14) . . ?
C9 N3 Ru1 119.45(15) . . ?
C9 N3 C10 115.75(19) . . ?
C29 N6 Ru2 122.37(16) . . ?
C22 N6 Ru2 119.59(15) . . ?
C22 N6 C29 117.9(2) . . ?
Ru1 N1 H1 122(2) . . ?
C3 N1 Ru1 125.18(16) . . ?
C3 N1 H1 113(2) . . ?
C3 N2 Ru2 118.16(15) . . ?
C7 N2 Ru2 121.84(16) . . ?
C7 N2 C3 119.6(2) . . ?
C22 N5 Ru1 118.11(16) . . ?
C22 N5 C23 114.8(2) . . ?
C23 N5 Ru1 126.24(15) . . ?
C16 N4 Ru2 123.95(15) . . ?
C9 N4 Ru2 118.63(15) . . ?
C9 N4 C16 117.04(19) . . ?
C30 C29 N6 121.8(2) . . ?
C34 C29 N6 119.1(2) . . ?
C34 C29 C30 119.0(2) . . ?
N1 C3 N2 116.7(2) . . ?
N1 C3 C4 123.6(2) . . ?
N2 C3 C4 119.8(2) . . ?
C11 C10 N3 119.2(2) . . ?
C11 C10 C15 120.0(2) . . ?
C15 C10 N3 120.8(2) . . ?
C37 O3 C36 116.1(3) . . ?
C21 C16 N4 119.4(2) . . ?
C17 C16 N4 121.4(2) . . ?
C17 C16 C21 119.2(2) . . ?
N6 C22 H22 119.0 . . ?
N5 C22 N6 122.0(2) . . ?
N5 C22 H22 119.0 . . ?
C31 C32 H32 120.3 . . ?
C33 C32 H32 120.3 . . ?
C33 C32 C31 119.3(2) . . ?
C32 C31 H31 119.8 . . ?
C30 C31 C32 120.4(2) . . ?
C30 C31 H31 119.8 . . ?
N3 C9 N4 121.6(2) . . ?
N3 C9 H9 119.2 . . ?
N4 C9 H9 119.2 . . ?
C14 C13 H13 120.5 . . ?
C12 C13 H13 120.5 . . ?
C12 C13 C14 119.0(2) . . ?
N2 C7 C8 115.8(2) . . ?
C6 C7 N2 121.9(2) . . ?
C6 C7 C8 122.4(2) . . ?
C7 C6 H6 120.4 . . ?
C7 C6 C5 119.2(2) . . ?
C5 C6 H6 120.4 . . ?
C28 C23 N5 120.6(2) . . ?
C28 C23 C24 119.3(2) . . ?
C24 C23 N5 120.1(2) . . ?
C6 C5 H5 120.1 . . ?
C4 C5 C6 119.9(2) . . ?
C4 C5 H5 120.1 . . ?
O2 C1 C2 118.3(2) . . ?
O1 C1 O2 124.0(2) . . ?
O1 C1 C2 117.7(2) . . ?
C29 C30 H30 119.7 . . ?
C31 C30 C29 120.5(2) . . ?
C31 C30 H30 119.7 . . ?
C23 C28 H28 119.9 . . ?
C27 C28 C23 120.2(2) . . ?
C27 C28 H28 119.9 . . ?
C10 C11 H11 119.9 . . ?
C12 C11 C10 120.2(2) . . ?
C12 C11 H11 119.9 . . ?
C28 C27 H27 119.7 . . ?
C26 C27 C28 120.5(2) . . ?
C26 C27 H27 119.7 . . ?
C3 C4 H4 120.2 . . ?
C5 C4 C3 119.7(2) . . ?
C5 C4 H4 120.2 . . ?
C29 C34 H34 119.9 . . ?
C33 C34 C29 120.2(2) . . ?
C33 C34 H34 119.9 . . ?
C10 C15 H15 120.3 . . ?
C14 C15 C10 119.4(2) . . ?
C14 C15 H15 120.3 . . ?
C27 C26 H26 120.3 . . ?
C25 C26 C27 119.5(2) . . ?
C25 C26 H26 120.3 . . ?
C23 C24 H24 119.9 . . ?
C23 C24 C25 120.3(2) . . ?
C25 C24 H24 119.9 . . ?
C13 C14 H14 119.5 . . ?
C15 C14 C13 121.0(2) . . ?
C15 C14 H14 119.5 . . ?
C32 C33 C34 120.5(2) . . ?
C32 C33 H33 119.7 . . ?
C34 C33 H33 119.7 . . ?
C1 C2 H2A 109.5 . . ?
C1 C2 H2B 109.5 . . ?
C1 C2 H2C 109.5 . . ?
H2A C2 H2B 109.5 . . ?
H2A C2 H2C 109.5 . . ?
H2B C2 H2C 109.5 . . ?
C26 C25 C24 120.2(2) . . ?
C26 C25 H25 119.9 . . ?
C24 C25 H25 119.9 . . ?
C7 C8 H8A 109.5 . . ?
C7 C8 H8B 109.5 . . ?
C7 C8 H8C 109.5 . . ?
H8A C8 H8B 109.5 . . ?
H8A C8 H8C 109.5 . . ?
H8B C8 H8C 109.5 . . ?
C16 C21 H21 119.8 . . ?
C20 C21 C16 120.4(2) . . ?
C20 C21 H21 119.8 . . ?
C16 C17 H17 120.0 . . ?
C16 C17 C18 119.9(2) . . ?
C18 C17 H17 120.0 . . ?
C13 C12 H12 119.8 . . ?
C11 C12 C13 120.4(2) . . ?
C11 C12 H12 119.8 . . ?
C21 C20 H20 119.7 . . ?
C19 C20 C21 120.7(2) . . ?
C19 C20 H20 119.7 . . ?
C20 C19 H19 120.4 . . ?
C20 C19 C18 119.2(2) . . ?
C18 C19 H19 120.4 . . ?
C17 C18 H18 119.7 . . ?
C19 C18 C17 120.6(3) . . ?
C19 C18 H18 119.7 . . ?
O3 C37 H37A 109.0 . . ?
O3 C37 H37B 109.0 . . ?
O3 C37 C38 112.9(3) . . ?
H37A C37 H37B 107.8 . . ?
C38 C37 H37A 109.0 . . ?
C38 C37 H37B 109.0 . . ?
O3 C36 H36A 109.4 . . ?
O3 C36 H36B 109.4 . . ?
O3 C36 C35 111.3(3) . . ?
H36A C36 H36B 108.0 . . ?
C35 C36 H36A 109.4 . . ?
C35 C36 H36B 109.4 . . ?
C37 C38 H38A 109.5 . . ?
C37 C38 H38B 109.5 . . ?
C37 C38 H38C 109.5 . . ?
H38A C38 H38B 109.5 . . ?
H38A C38 H38C 109.5 . . ?
H38B C38 H38C 109.5 . . ?
C36 C35 H35A 109.5 . . ?
C36 C35 H35B 109.5 . . ?
C36 C35 H35C 109.5 . . ?
H35A C35 H35B 109.5 . . ?
H35A C35 H35C 109.5 . . ?
H35B C35 H35C 109.5 . . ?

loop_
_geom_bond_atom_site_label_1
_geom_bond_atom_site_label_2
_geom_bond_distance
_geom_bond_site_symmetry_2
_geom_bond_publ_flag
Ru1 Ru2 2.3076(2) . ?
Ru1 Cl1 2.4183(5) . ?
Ru1 O1 2.1013(16) . ?
Ru1 N3 2.0410(19) . ?
Ru1 N1 2.014(2) . ?
Ru1 N5 2.088(2) . ?
Ru2 O2 2.0649(16) . ?
Ru2 N6 2.055(2) . ?
Ru2 N2 2.067(2) . ?
Ru2 N4 2.032(2) . ?
O2 C1 1.275(3) . ?
O1 C1 1.264(3) . ?
N3 C10 1.435(3) . ?
N3 C9 1.324(3) . ?
N6 C29 1.414(3) . ?
N6 C22 1.331(3) . ?
N1 C3 1.332(3) . ?
N1 H1 0.87(3) . ?
N2 C3 1.376(3) . ?
N2 C7 1.371(3) . ?
N5 C22 1.312(3) . ?
N5 C23 1.438(3) . ?
N4 C16 1.427(3) . ?
N4 C9 1.327(3) . ?
C29 C30 1.394(3) . ?
C29 C34 1.394(3) . ?
C3 C4 1.424(3) . ?
C10 C11 1.389(3) . ?
C10 C15 1.390(3) . ?
O3 C37 1.379(4) . ?
O3 C36 1.403(4) . ?
C16 C21 1.392(3) . ?
C16 C17 1.390(4) . ?
C22 H22 0.9500 . ?
C32 H32 0.9500 . ?
C32 C31 1.388(4) . ?
C32 C33 1.386(4) . ?
C31 H31 0.9500 . ?
C31 C30 1.384(3) . ?
C9 H9 0.9500 . ?
C13 H13 0.9500 . ?
C13 C14 1.391(4) . ?
C13 C12 1.390(4) . ?
C7 C6 1.368(4) . ?
C7 C8 1.500(3) . ?
C6 H6 0.9500 . ?
C6 C5 1.414(4) . ?
C23 C28 1.386(3) . ?
C23 C24 1.387(3) . ?
C5 H5 0.9500 . ?
C5 C4 1.364(4) . ?
C1 C2 1.502(3) . ?
C30 H30 0.9500 . ?
C28 H28 0.9500 . ?
C28 C27 1.384(4) . ?
C11 H11 0.9500 . ?
C11 C12 1.388(4) . ?
C27 H27 0.9500 . ?
C27 C26 1.383(4) . ?
C4 H4 0.9500 . ?
C34 H34 0.9500 . ?
C34 C33 1.389(3) . ?
C15 H15 0.9500 . ?
C15 C14 1.390(3) . ?
C26 H26 0.9500 . ?
C26 C25 1.380(4) . ?
C24 H24 0.9500 . ?
C24 C25 1.390(4) . ?
C14 H14 0.9500 . ?
C33 H33 0.9500 . ?
C2 H2A 0.9800 . ?
C2 H2B 0.9800 . ?
C2 H2C 0.9800 . ?
C25 H25 0.9500 . ?
C8 H8A 0.9800 . ?
C8 H8B 0.9800 . ?
C8 H8C 0.9800 . ?
C21 H21 0.9500 . ?
C21 C20 1.385(4) . ?
C17 H17 0.9500 . ?
C17 C18 1.393(4) . ?
C12 H12 0.9500 . ?
C20 H20 0.9500 . ?
C20 C19 1.380(4) . ?
C19 H19 0.9500 . ?
C19 C18 1.386(4) . ?
C18 H18 0.9500 . ?
C37 H37A 0.9900 . ?
C37 H37B 0.9900 . ?
C37 C38 1.448(6) . ?
C36 H36A 0.9900 . ?
C36 H36B 0.9900 . ?
C36 C35 1.466(5) . ?
C38 H38A 0.9800 . ?
C38 H38B 0.9800 . ?
C38 H38C 0.9800 . ?
C35 H35A 0.9800 . ?
C35 H35B 0.9800 . ?
C35 H35C 0.9800 . ?

loop_
_geom_torsion_atom_site_label_1
_geom_torsion_atom_site_label_2
_geom_torsion_atom_site_label_3
_geom_torsion_atom_site_label_4
_geom_torsion
_geom_torsion_site_symmetry_1
_geom_torsion_site_symmetry_2
_geom_torsion_site_symmetry_3
_geom_torsion_site_symmetry_4
_geom_torsion_publ_flag
Ru1 O1 C1 O2 9.2(3) . . . . ?
Ru1 O1 C1 C2 -168.64(15) . . . . ?
Ru1 N3 C10 C11 -60.3(3) . . . . ?
Ru1 N3 C10 C15 120.1(2) . . . . ?
Ru1 N3 C9 N4 -0.1(3) . . . . ?
Ru1 N1 C3 N2 -2.6(3) . . . . ?
Ru1 N1 C3 C4 176.32(17) . . . . ?
Ru1 N5 C22 N6 5.3(3) . . . . ?
Ru1 N5 C23 C28 -79.6(3) . . . . ?
Ru1 N5 C23 C24 102.0(2) . . . . ?
Ru2 O2 C1 O1 -3.3(3) . . . . ?
Ru2 O2 C1 C2 174.50(15) . . . . ?
Ru2 N6 C29 C30 140.05(19) . . . . ?
Ru2 N6 C29 C34 -36.2(3) . . . . ?
Ru2 N6 C22 N5 -2.5(3) . . . . ?
Ru2 N2 C3 N1 4.3(3) . . . . ?
Ru2 N2 C3 C4 -174.66(16) . . . . ?
Ru2 N2 C7 C6 175.17(17) . . . . ?
Ru2 N2 C7 C8 -3.8(3) . . . . ?
Ru2 N4 C16 C21 -54.1(3) . . . . ?
Ru2 N4 C16 C17 127.2(2) . . . . ?
Ru2 N4 C9 N3 3.2(3) . . . . ?
N3 C10 C11 C12 179.4(2) . . . . ?
N3 C10 C15 C14 -179.4(2) . . . . ?
N6 C29 C30 C31 -176.7(2) . . . . ?
N6 C29 C34 C33 175.6(2) . . . . ?
N1 C3 C4 C5 -178.9(2) . . . . ?
N2 C3 C4 C5 -0.1(3) . . . . ?
N2 C7 C6 C5 -1.4(3) . . . . ?
N5 C23 C28 C27 -177.0(2) . . . . ?
N5 C23 C24 C25 176.9(2) . . . . ?
N4 C16 C21 C20 -178.5(2) . . . . ?
N4 C16 C17 C18 178.3(2) . . . . ?
C29 N6 C22 N5 173.6(2) . . . . ?
C29 C34 C33 C32 1.3(4) . . . . ?
C3 N2 C7 C6 2.5(3) . . . . ?
C3 N2 C7 C8 -176.49(19) . . . . ?
C10 N3 C9 N4 -178.7(2) . . . . ?
C10 C11 C12 C13 -0.1(4) . . . . ?
C10 C15 C14 C13 -0.1(4) . . . . ?
C16 N4 C9 N3 176.4(2) . . . . ?
C16 C21 C20 C19 -0.2(4) . . . . ?
C16 C17 C18 C19 0.6(4) . . . . ?
C22 N6 C29 C30 -35.9(3) . . . . ?
C22 N6 C29 C34 147.9(2) . . . . ?
C22 N5 C23 C28 111.3(3) . . . . ?
C22 N5 C23 C24 -67.1(3) . . . . ?
C32 C31 C30 C29 1.1(4) . . . . ?
C31 C32 C33 C34 -0.8(4) . . . . ?
C9 N3 C10 C11 118.2(2) . . . . ?
C9 N3 C10 C15 -61.4(3) . . . . ?
C9 N4 C16 C21 133.1(2) . . . . ?
C9 N4 C16 C17 -45.6(3) . . . . ?
C7 N2 C3 N1 177.23(19) . . . . ?
C7 N2 C3 C4 -1.7(3) . . . . ?
C7 C6 C5 C4 -0.4(4) . . . . ?
C6 C5 C4 C3 1.1(4) . . . . ?
C23 N5 C22 N6 175.32(19) . . . . ?
C23 C28 C27 C26 -0.8(4) . . . . ?
C23 C24 C25 C26 1.0(4) . . . . ?
C30 C29 C34 C33 -0.7(4) . . . . ?
C28 C23 C24 C25 -1.5(4) . . . . ?
C28 C27 C26 C25 0.3(4) . . . . ?
C11 C10 C15 C14 1.0(3) . . . . ?
C27 C26 C25 C24 -0.4(4) . . . . ?
C34 C29 C30 C31 -0.5(3) . . . . ?
C15 C10 C11 C12 -1.0(4) . . . . ?
C24 C23 C28 C27 1.4(4) . . . . ?
C14 C13 C12 C11 1.0(4) . . . . ?
C33 C32 C31 C30 -0.4(4) . . . . ?
C8 C7 C6 C5 177.5(2) . . . . ?
C21 C16 C17 C18 -0.4(4) . . . . ?
C21 C20 C19 C18 0.5(4) . . . . ?
C17 C16 C21 C20 0.2(4) . . . . ?
C12 C13 C14 C15 -0.9(4) . . . . ?
C20 C19 C18 C17 -0.7(5) . . . . ?
C37 O3 C36 C35 173.6(4) . . . . ?
C36 O3 C37 C38 -172.9(4) . . . . ?
